data_7060320
loop_
_publ_author_name
'Some\,san, Adrian-Alexandru'
'Silvestru, Cristian'
'Varga, Richard A.'

_publ_section_title
;
 Reactivity of a carbonyl moiety in organotin(iv) compounds: novel Pd(ii)
 and Cu(ii) complexes supported by organotin(iv) ligands
;
_journal_issue 8
_journal_name_full 'New Journal of Chemistry'
_journal_page_first 3817
_journal_page_last 3827
_journal_paper_doi 10.1039/D0NJ06016J
_journal_volume 45
_journal_year 2021
_chemical_formula_sum 'C31 H31 B N2 Sn'
_chemical_formula_weight 561.08
_space_group_crystal_system monoclinic
_space_group_IT_number 9
_space_group_name_Hall 'C -2yc'
_space_group_name_H-M_alt 'C 1 c 1'
_atom_sites_solution_hydrogens mixed
_audit_creation_method SHELXL-2018/3
_audit_update_record
;
2021-01-13 deposited with the CCDC.	2021-01-21 downloaded from the CCDC.
;
_cell_angle_alpha 90
_cell_angle_beta 111.563(2)
_cell_angle_gamma 90
_cell_formula_units_Z 4
_cell_length_a 14.6278(17)
_cell_length_b 13.3165(15)
_cell_length_c 14.9311(17)
_cell_measurement_reflns_used 4472
_cell_measurement_temperature 297(2)
_cell_measurement_theta_max 21.76
_cell_measurement_theta_min 2.14
_cell_volume 2704.9(5)
_computing_cell_refinement 'Bruker SMART'
_computing_data_collection 'Bruker SMART'
_computing_data_reduction 'Bruker SAINT'
_computing_molecular_graphics 'Bruker SHELXTL'
_computing_publication_material 'Bruker SHELXTL'
_computing_structure_refinement 'SHELXL-2018/3 (Sheldrick, 2018)'
_computing_structure_solution 'Bruker SHELXTL'
_diffrn_ambient_temperature 297(2)
_diffrn_measured_fraction_theta_full 0.998
_diffrn_measured_fraction_theta_max 0.998
_diffrn_measurement_device_type 'CCD area detector'
_diffrn_measurement_method 'phi and omega scans'
_diffrn_radiation_monochromator graphite
_diffrn_radiation_source 'sealed tube'
_diffrn_radiation_type MoK\a
_diffrn_radiation_wavelength 0.71073
_diffrn_reflns_av_R_equivalents 0.0477
_diffrn_reflns_av_unetI/netI 0.0577
_diffrn_reflns_Laue_measured_fraction_full 0.998
_diffrn_reflns_Laue_measured_fraction_max 0.998
_diffrn_reflns_limit_h_max 17
_diffrn_reflns_limit_h_min -17
_diffrn_reflns_limit_k_max 15
_diffrn_reflns_limit_k_min -15
_diffrn_reflns_limit_l_max 17
_diffrn_reflns_limit_l_min -17
_diffrn_reflns_number 12809
_diffrn_reflns_point_group_measured_fraction_full 0.994
_diffrn_reflns_point_group_measured_fraction_max 0.994
_diffrn_reflns_theta_full 25.099
_diffrn_reflns_theta_max 25.099
_diffrn_reflns_theta_min 2.140
_exptl_absorpt_coefficient_mu 0.966
_exptl_absorpt_correction_T_max 0.945
_exptl_absorpt_correction_T_min 0.756
_exptl_absorpt_correction_type multi-scan
_exptl_absorpt_process_details 'bruker, 2001.'
_exptl_crystal_colour colourless
_exptl_crystal_density_diffrn 1.378
_exptl_crystal_description block
_exptl_crystal_F_000 1144
_exptl_crystal_size_max 0.290
_exptl_crystal_size_mid 0.250
_exptl_crystal_size_min 0.200
_refine_diff_density_max 1.068
_refine_diff_density_min -0.317
_refine_diff_density_rms 0.077
_refine_ls_abs_structure_details
;
 Flack x determined using 2019 quotients [(I+)-(I-)]/[(I+)+(I-)]
 (Parsons, Flack and Wagner, Acta Cryst. B69 (2013) 249-259).
;
_refine_ls_abs_structure_Flack -0.010(17)
_refine_ls_extinction_method none
_refine_ls_goodness_of_fit_ref 1.037
_refine_ls_hydrogen_treatment mixed
_refine_ls_matrix_type full
_refine_ls_number_parameters 332
_refine_ls_number_reflns 4780
_refine_ls_number_restraints 9
_refine_ls_restrained_S_all 1.036
_refine_ls_R_factor_all 0.0416
_refine_ls_R_factor_gt 0.0389
_refine_ls_shift/su_max 0.021
_refine_ls_shift/su_mean 0.001
_refine_ls_structure_factor_coef Fsqd
_refine_ls_weighting_details 'w=1/[\s^2^(Fo^2^)+(0.0458P)^2^] where P=(Fo^2^+2Fc^2^)/3'
_refine_ls_weighting_scheme calc
_refine_ls_wR_factor_gt 0.0904
_refine_ls_wR_factor_ref 0.0919
_reflns_Friedel_coverage 0.988
_reflns_Friedel_fraction_full 0.990
_reflns_Friedel_fraction_max 0.990
_reflns_number_gt 4468
_reflns_number_total 4780
_reflns_threshold_expression 'I > 2\s(I)'
_cod_data_source_file d0nj06016j2.cif
_cod_data_source_block 765r
_cod_depositor_comments 'Adding full bibliography for 7060320--7060326.cif.'
_cod_original_sg_symbol_H-M 'C c'
_cod_database_code 7060320
_shelx_shelxl_version_number 2018/3
_shelx_space_group_comment
;
The symmetry employed for this shelxl refinement is uniquely defined
by the following loop, which should always be used as a source of
symmetry information in preference to the above space-group names.
They are only intended as comments.
;
_shelx_estimated_absorpt_t_min 0.767
_shelx_estimated_absorpt_t_max 0.830

loop_
_space_group_symop_operation_xyz
'x, y, z'
'x, -y, z+1/2'
'x+1/2, y+1/2, z'
'x+1/2, -y+1/2, z+1/2'

loop_
_atom_site_label
_atom_site_type_symbol
_atom_site_fract_x
_atom_site_fract_y
_atom_site_fract_z
_atom_site_U_iso_or_equiv
_atom_site_adp_type
_atom_site_occupancy
_atom_site_site_symmetry_order
_atom_site_calc_flag
_atom_site_refinement_flags_posn
_atom_site_refinement_flags_adp
_atom_site_refinement_flags_occupancy
_atom_site_disorder_assembly
_atom_site_disorder_group
C1 C 0.4135(6) 0.1689(5) -0.0035(6) 0.0549(17) Uani 1 1 d . . . . .
B1 B 1.0535(9) 0.2390(10) 0.2250(11) 0.092(3) Uani 1 1 d D . . . .
H10A H 1.042(10) 0.283(6) 0.164(4) 0.19(7) Uiso 1 1 d D . . . .
H10B H 1.099(6) 0.176(5) 0.229(6) 0.11(4) Uiso 1 1 d D . . . .
H10C H 1.077(8) 0.281(6) 0.289(3) 0.13(4) Uiso 1 1 d D . . . .
N1 N 0.5983(6) 0.1215(5) 0.1802(6) 0.0744(18) Uani 1 1 d D . . . .
H1 H 0.629(6) 0.133(7) 0.2417(19) 0.09(3) Uiso 1 1 d D . . . .
C2 C 0.4490(6) 0.0762(6) 0.0415(6) 0.063(2) Uani 1 1 d . . . . .
N2 N 0.9496(8) 0.1919(4) 0.2134(7) 0.066(2) Uani 1 1 d . . . . .
C13 C 0.8561(6) 0.0590(6) 0.2422(6) 0.0675(19) Uani 1 1 d . . . . .
H13 H 0.855775 -0.003720 0.269437 0.081 Uiso 1 1 calc R U . . .
C3 C 0.4286(7) -0.0102(6) -0.0140(8) 0.072(2) Uani 1 1 d . . . . .
H3 H 0.450630 -0.071936 0.015063 0.087 Uiso 1 1 calc R U . . .
C4 C 0.3771(8) -0.0060(7) -0.1099(9) 0.084(3) Uani 1 1 d . . . . .
H4 H 0.365415 -0.064713 -0.146148 0.101 Uiso 1 1 calc R U . . .
C5 C 0.3421(8) 0.0826(7) -0.1539(8) 0.086(3) Uani 1 1 d . . . . .
H5 H 0.306080 0.084828 -0.219804 0.103 Uiso 1 1 calc R U . . .
C6 C 0.3606(8) 0.1699(6) -0.0996(7) 0.071(2) Uani 1 1 d . . . . .
H6 H 0.336183 0.230556 -0.129664 0.086 Uiso 1 1 calc R U . . .
C8 C 0.6733(7) 0.0556(7) 0.1731(8) 0.079(2) Uani 1 1 d . . . . .
H8A H 0.650763 0.026600 0.109040 0.095 Uiso 1 1 calc R U . . .
H8B H 0.682997 0.001056 0.218752 0.095 Uiso 1 1 calc R U . . .
C7 C 0.5044(7) 0.0711(6) 0.1497(7) 0.072(2) Uani 1 1 d . . . . .
H7A H 0.464551 0.101382 0.181894 0.087 Uiso 1 1 calc R U . . .
H7B H 0.514764 0.001238 0.169156 0.087 Uiso 1 1 calc R U . . .
C9 C 0.7693(6) 0.1063(6) 0.1920(5) 0.0618(18) Uani 1 1 d . . . . .
C14 C 0.3061(5) 0.3957(5) -0.0058(5) 0.0524(16) Uani 1 1 d . . . . .
C12 C 0.9445(6) 0.1046(6) 0.2524(6) 0.068(2) Uani 1 1 d . . . . .
H12 H 1.002717 0.072110 0.288387 0.082 Uiso 1 1 calc R U . . .
C11 C 0.8647(7) 0.2392(7) 0.1658(7) 0.079(2) Uani 1 1 d . . . . .
H11 H 0.866610 0.302153 0.139475 0.095 Uiso 1 1 calc R U . . .
C10 C 0.7764(8) 0.1988(6) 0.1546(8) 0.081(3) Uani 1 1 d . . . . .
H10 H 0.719393 0.234343 0.120997 0.097 Uiso 1 1 calc R U . . .
C15 C 0.2144(6) 0.3535(6) -0.0319(6) 0.0635(18) Uani 1 1 d . . . . .
H15 H 0.208810 0.285518 -0.020439 0.076 Uiso 1 1 calc R U . . .
C16 C 0.1301(6) 0.4099(6) -0.0750(6) 0.069(2) Uani 1 1 d . . . . .
H16 H 0.068618 0.379781 -0.092485 0.082 Uiso 1 1 calc R U . . .
C17 C 0.1372(6) 0.5098(7) -0.0916(6) 0.070(2) Uani 1 1 d . . . . .
H17 H 0.080946 0.548211 -0.120625 0.084 Uiso 1 1 calc R U . . .
C20 C 0.4396(6) 0.3033(4) 0.2142(6) 0.0543(17) Uani 1 1 d . . . . .
C19 C 0.3120(6) 0.4951(6) -0.0238(6) 0.068(2) Uani 1 1 d . . . . .
H19 H 0.373516 0.524787 -0.008105 0.082 Uiso 1 1 calc R U . . .
C18 C 0.2289(7) 0.5527(6) -0.0649(7) 0.075(2) Uani 1 1 d . . . . .
H18 H 0.234742 0.621014 -0.074617 0.089 Uiso 1 1 calc R U . . .
C21 C 0.5195(7) 0.3290(6) 0.2928(7) 0.071(2) Uani 1 1 d . . . . .
H21 H 0.578142 0.346652 0.285987 0.085 Uiso 1 1 calc R U . . .
C22 C 0.5128(10) 0.3287(7) 0.3843(7) 0.086(3) Uani 1 1 d . . . . .
H22 H 0.566536 0.347401 0.438320 0.103 Uiso 1 1 calc R U . . .
C23 C 0.4281(13) 0.3013(7) 0.3932(11) 0.081(4) Uani 1 1 d . . . . .
H23 H 0.424454 0.300439 0.454049 0.097 Uiso 1 1 calc R U . . .
C24 C 0.3479(9) 0.2749(7) 0.3159(8) 0.083(3) Uani 1 1 d . . . . .
H24 H 0.290057 0.255666 0.323469 0.100 Uiso 1 1 calc R U . . .
C29 C 0.7109(6) 0.4971(9) 0.0415(9) 0.092(3) Uani 1 1 d . . . . .
H29 H 0.763141 0.532638 0.035742 0.111 Uiso 1 1 calc R U . . .
C30 C 0.6711(7) 0.5276(7) 0.1060(8) 0.086(3) Uani 1 1 d . . . . .
H30 H 0.695279 0.584228 0.143680 0.103 Uiso 1 1 calc R U . . .
C31 C 0.5934(6) 0.4730(6) 0.1153(7) 0.073(2) Uani 1 1 d . . . . .
H31 H 0.565893 0.493679 0.159400 0.087 Uiso 1 1 calc R U . . .
C28 C 0.6750(7) 0.4147(8) -0.0151(8) 0.085(3) Uani 1 1 d . . . . .
H28 H 0.702072 0.394763 -0.059644 0.102 Uiso 1 1 calc R U . . .
C27 C 0.5981(6) 0.3613(7) -0.0056(6) 0.0656(19) Uani 1 1 d . . . . .
H27 H 0.573656 0.305386 -0.044385 0.079 Uiso 1 1 calc R U . . .
C26 C 0.5572(5) 0.3889(5) 0.0597(5) 0.0557(17) Uani 1 1 d . . . . .
C25 C 0.3538(7) 0.2770(6) 0.2281(7) 0.0661(19) Uani 1 1 d . . . . .
H25 H 0.298406 0.260302 0.174763 0.079 Uiso 1 1 calc R U . . .
Sn1 Sn 0.43582(3) 0.30880(3) 0.06973(3) 0.05180(17) Uani 1 1 d . . . . .

loop_
_atom_site_aniso_label
_atom_site_aniso_U_11
_atom_site_aniso_U_22
_atom_site_aniso_U_33
_atom_site_aniso_U_23
_atom_site_aniso_U_13
_atom_site_aniso_U_12
C1 0.050(4) 0.046(4) 0.071(5) -0.005(3) 0.025(4) -0.008(3)
B1 0.074(7) 0.081(8) 0.115(9) -0.011(7) 0.027(7) -0.021(6)
N1 0.068(5) 0.065(4) 0.084(5) -0.002(4) 0.020(4) 0.001(3)
C2 0.064(5) 0.045(4) 0.100(6) 0.001(4) 0.055(5) -0.005(3)
N2 0.069(5) 0.063(5) 0.067(6) -0.006(3) 0.028(4) -0.006(3)
C13 0.070(5) 0.056(4) 0.072(5) 0.002(4) 0.021(4) 0.007(4)
C3 0.066(5) 0.051(5) 0.111(7) -0.010(4) 0.047(5) -0.002(4)
C4 0.075(6) 0.063(5) 0.126(9) -0.028(6) 0.051(6) -0.013(5)
C5 0.088(7) 0.085(7) 0.087(6) -0.023(5) 0.034(5) -0.018(5)
C6 0.076(6) 0.062(4) 0.077(5) -0.011(4) 0.031(5) -0.009(4)
C8 0.070(6) 0.067(5) 0.098(6) 0.007(5) 0.030(5) 0.002(4)
C7 0.058(5) 0.063(5) 0.097(6) 0.014(4) 0.031(4) 0.002(4)
C9 0.055(4) 0.058(4) 0.065(4) 0.008(3) 0.013(3) 0.008(3)
C14 0.045(4) 0.053(4) 0.056(4) -0.002(3) 0.016(3) -0.002(3)
C12 0.061(5) 0.062(5) 0.071(5) 0.003(4) 0.012(4) 0.007(4)
C11 0.071(6) 0.064(5) 0.095(6) 0.012(5) 0.021(5) -0.004(4)
C10 0.072(6) 0.071(6) 0.089(6) 0.019(4) 0.016(5) 0.011(4)
C15 0.048(4) 0.055(4) 0.082(5) -0.001(4) 0.018(4) -0.007(3)
C16 0.047(4) 0.072(5) 0.086(5) -0.006(4) 0.023(4) -0.002(4)
C17 0.057(5) 0.079(6) 0.076(5) 0.011(4) 0.026(4) 0.009(4)
C20 0.062(5) 0.042(4) 0.057(4) 0.003(3) 0.020(4) 0.000(3)
C19 0.054(5) 0.068(5) 0.085(5) 0.015(4) 0.028(4) -0.003(4)
C18 0.069(6) 0.062(5) 0.095(6) 0.025(4) 0.032(5) 0.007(4)
C21 0.064(6) 0.058(4) 0.079(6) 0.000(4) 0.013(4) 0.010(4)
C22 0.106(9) 0.066(5) 0.066(6) -0.005(4) 0.009(5) 0.027(5)
C23 0.120(12) 0.065(6) 0.080(8) 0.009(5) 0.061(8) 0.026(6)
C24 0.097(8) 0.066(5) 0.104(8) -0.002(5) 0.058(7) -0.007(5)
C29 0.040(4) 0.108(8) 0.131(9) 0.047(7) 0.033(5) -0.003(5)
C30 0.064(6) 0.075(6) 0.108(7) 0.005(5) 0.021(5) -0.032(5)
C31 0.057(5) 0.069(5) 0.091(6) -0.001(4) 0.027(4) -0.016(4)
C28 0.061(5) 0.093(7) 0.110(7) 0.025(6) 0.042(5) 0.002(5)
C27 0.051(4) 0.073(5) 0.072(5) 0.014(4) 0.022(4) 0.003(4)
C26 0.039(4) 0.055(4) 0.068(5) 0.015(3) 0.014(3) -0.001(3)
C25 0.065(5) 0.060(4) 0.082(5) -0.004(4) 0.037(4) -0.008(4)
Sn1 0.0420(2) 0.0495(2) 0.0633(3) 0.0020(3) 0.01864(17) -0.0077(3)

loop_
_atom_type_symbol
_atom_type_description
_atom_type_scat_dispersion_real
_atom_type_scat_dispersion_imag
_atom_type_scat_source
C C 0.0033 0.0016 'International Tables Vol C Tables 4.2.6.8 and 6.1.1.4'
H H 0.0000 0.0000 'International Tables Vol C Tables 4.2.6.8 and 6.1.1.4'
N N 0.0061 0.0033 'International Tables Vol C Tables 4.2.6.8 and 6.1.1.4'
Sn Sn -0.6537 1.4246 'International Tables Vol C Tables 4.2.6.8 and 6.1.1.4'
B B 0.0013 0.0007 'International Tables Vol C Tables 4.2.6.8 and 6.1.1.4'

loop_
_geom_angle_atom_site_label_1
_geom_angle_atom_site_label_2
_geom_angle_atom_site_label_3
_geom_angle
_geom_angle_site_symmetry_1
_geom_angle_site_symmetry_3
_geom_angle_publ_flag
C6 C1 C2 118.7(7) . . ?
C6 C1 Sn1 117.1(6) . . ?
C2 C1 Sn1 124.2(6) . . ?
N2 B1 H10A 107(8) . . ?
N2 B1 H10B 105(6) . . ?
H10A B1 H10B 113(2) . . ?
N2 B1 H10C 106(7) . . ?
H10A B1 H10C 113(2) . . ?
H10B B1 H10C 112(2) . . ?
C8 N1 C7 110.9(7) . . ?
C8 N1 H1 94(7) . . ?
C7 N1 H1 118(7) . . ?
C3 C2 C1 118.8(8) . . ?
C3 C2 C7 120.8(7) . . ?
C1 C2 C7 120.4(7) . . ?
C12 N2 C11 117.3(9) . . ?
C12 N2 B1 120.4(10) . . ?
C11 N2 B1 122.3(8) . . ?
C9 C13 C12 120.0(8) . . ?
C9 C13 H13 120.0 . . ?
C12 C13 H13 120.0 . . ?
C4 C3 C2 120.9(8) . . ?
C4 C3 H3 119.6 . . ?
C2 C3 H3 119.6 . . ?
C3 C4 C5 120.9(8) . . ?
C3 C4 H4 119.6 . . ?
C5 C4 H4 119.6 . . ?
C4 C5 C6 119.2(10) . . ?
C4 C5 H5 120.4 . . ?
C6 C5 H5 120.4 . . ?
C1 C6 C5 121.6(9) . . ?
C1 C6 H6 119.2 . . ?
C5 C6 H6 119.2 . . ?
N1 C8 C9 113.7(7) . . ?
N1 C8 H8A 108.8 . . ?
C9 C8 H8A 108.8 . . ?
N1 C8 H8B 108.8 . . ?
C9 C8 H8B 108.8 . . ?
H8A C8 H8B 107.7 . . ?
N1 C7 C2 112.9(7) . . ?
N1 C7 H7A 109.0 . . ?
C2 C7 H7A 109.0 . . ?
N1 C7 H7B 109.0 . . ?
C2 C7 H7B 109.0 . . ?
H7A C7 H7B 107.8 . . ?
C13 C9 C10 116.2(8) . . ?
C13 C9 C8 121.1(7) . . ?
C10 C9 C8 122.5(8) . . ?
C19 C14 C15 118.0(7) . . ?
C19 C14 Sn1 121.2(5) . . ?
C15 C14 Sn1 120.6(5) . . ?
N2 C12 C13 122.8(8) . . ?
N2 C12 H12 118.6 . . ?
C13 C12 H12 118.6 . . ?
N2 C11 C10 122.4(9) . . ?
N2 C11 H11 118.8 . . ?
C10 C11 H11 118.8 . . ?
C11 C10 C9 121.3(9) . . ?
C11 C10 H10 119.3 . . ?
C9 C10 H10 119.3 . . ?
C14 C15 C16 121.4(8) . . ?
C14 C15 H15 119.3 . . ?
C16 C15 H15 119.3 . . ?
C17 C16 C15 120.0(8) . . ?
C17 C16 H16 120.0 . . ?
C15 C16 H16 120.0 . . ?
C16 C17 C18 119.0(8) . . ?
C16 C17 H17 120.5 . . ?
C18 C17 H17 120.5 . . ?
C21 C20 C25 118.1(8) . . ?
C21 C20 Sn1 123.8(7) . . ?
C25 C20 Sn1 118.0(6) . . ?
C14 C19 C18 121.3(8) . . ?
C14 C19 H19 119.3 . . ?
C18 C19 H19 119.3 . . ?
C17 C18 C19 120.3(8) . . ?
C17 C18 H18 119.8 . . ?
C19 C18 H18 119.8 . . ?
C20 C21 C22 119.5(10) . . ?
C20 C21 H21 120.2 . . ?
C22 C21 H21 120.2 . . ?
C23 C22 C21 119.6(11) . . ?
C23 C22 H22 120.2 . . ?
C21 C22 H22 120.2 . . ?
C22 C23 C24 121.8(11) . . ?
C22 C23 H23 119.1 . . ?
C24 C23 H23 119.1 . . ?
C25 C24 C23 118.6(10) . . ?
C25 C24 H24 120.7 . . ?
C23 C24 H24 120.7 . . ?
C30 C29 C28 120.7(8) . . ?
C30 C29 H29 119.6 . . ?
C28 C29 H29 119.6 . . ?
C29 C30 C31 119.4(10) . . ?
C29 C30 H30 120.3 . . ?
C31 C30 H30 120.3 . . ?
C26 C31 C30 120.6(9) . . ?
C26 C31 H31 119.7 . . ?
C30 C31 H31 119.7 . . ?
C29 C28 C27 119.5(10) . . ?
C29 C28 H28 120.2 . . ?
C27 C28 H28 120.2 . . ?
C26 C27 C28 121.3(9) . . ?
C26 C27 H27 119.3 . . ?
C28 C27 H27 119.3 . . ?
C27 C26 C31 118.4(7) . . ?
C27 C26 Sn1 120.7(6) . . ?
C31 C26 Sn1 120.8(6) . . ?
C24 C25 C20 122.3(9) . . ?
C24 C25 H25 118.8 . . ?
C20 C25 H25 118.8 . . ?
C26 Sn1 C1 112.3(3) . . ?
C26 Sn1 C20 112.1(3) . . ?
C1 Sn1 C20 115.6(3) . . ?
C26 Sn1 C14 107.0(3) . . ?
C1 Sn1 C14 105.2(3) . . ?
C20 Sn1 C14 103.7(3) . . ?

loop_
_geom_bond_atom_site_label_1
_geom_bond_atom_site_label_2
_geom_bond_distance
_geom_bond_site_symmetry_2
_geom_bond_publ_flag
C1 C6 1.356(13) . ?
C1 C2 1.410(11) . ?
C1 Sn1 2.124(7) . ?
B1 N2 1.593(15) . ?
B1 H10A 1.047(15) . ?
B1 H10B 1.053(15) . ?
B1 H10C 1.051(15) . ?
N1 C8 1.439(12) . ?
N1 C7 1.443(11) . ?
N1 H1 0.876(15) . ?
C2 C3 1.386(11) . ?
C2 C7 1.519(13) . ?
N2 C12 1.315(11) . ?
N2 C11 1.339(13) . ?
C13 C9 1.368(11) . ?
C13 C12 1.386(12) . ?
C13 H13 0.9300 . ?
C3 C4 1.352(14) . ?
C3 H3 0.9300 . ?
C4 C5 1.357(14) . ?
C4 H4 0.9300 . ?
C5 C6 1.386(12) . ?
C5 H5 0.9300 . ?
C6 H6 0.9300 . ?
C8 C9 1.488(12) . ?
C8 H8A 0.9700 . ?
C8 H8B 0.9700 . ?
C7 H7A 0.9700 . ?
C7 H7B 0.9700 . ?
C9 C10 1.371(11) . ?
C14 C19 1.360(10) . ?
C14 C15 1.372(10) . ?
C14 Sn1 2.154(7) . ?
C12 H12 0.9300 . ?
C11 C10 1.352(14) . ?
C11 H11 0.9300 . ?
C10 H10 0.9300 . ?
C15 C16 1.385(11) . ?
C15 H15 0.9300 . ?
C16 C17 1.364(12) . ?
C16 H16 0.9300 . ?
C17 C18 1.375(12) . ?
C17 H17 0.9300 . ?
C20 C21 1.362(12) . ?
C20 C25 1.390(12) . ?
C20 Sn1 2.138(8) . ?
C19 C18 1.377(12) . ?
C19 H19 0.9300 . ?
C18 H18 0.9300 . ?
C21 C22 1.406(14) . ?
C21 H21 0.9300 . ?
C22 C23 1.34(2) . ?
C22 H22 0.9300 . ?
C23 C24 1.355(19) . ?
C23 H23 0.9300 . ?
C24 C25 1.346(13) . ?
C24 H24 0.9300 . ?
C29 C30 1.358(16) . ?
C29 C28 1.366(16) . ?
C29 H29 0.9300 . ?
C30 C31 1.398(12) . ?
C30 H30 0.9300 . ?
C31 C26 1.379(11) . ?
C31 H31 0.9300 . ?
C28 C27 1.381(12) . ?
C28 H28 0.9300 . ?
C27 C26 1.369(11) . ?
C27 H27 0.9300 . ?
C26 Sn1 2.123(7) . ?
C25 H25 0.9300 . ?

loop_
_geom_torsion_atom_site_label_1
_geom_torsion_atom_site_label_2
_geom_torsion_atom_site_label_3
_geom_torsion_atom_site_label_4
_geom_torsion
_geom_torsion_site_symmetry_1
_geom_torsion_site_symmetry_2
_geom_torsion_site_symmetry_3
_geom_torsion_site_symmetry_4
_geom_torsion_publ_flag
C6 C1 C2 C3 0.0(11) . . . . ?
Sn1 C1 C2 C3 179.3(5) . . . . ?
C6 C1 C2 C7 -177.1(8) . . . . ?
Sn1 C1 C2 C7 2.2(10) . . . . ?
C1 C2 C3 C4 1.2(11) . . . . ?
C7 C2 C3 C4 178.2(8) . . . . ?
C2 C3 C4 C5 -1.5(14) . . . . ?
C3 C4 C5 C6 0.7(15) . . . . ?
C2 C1 C6 C5 -0.8(13) . . . . ?
Sn1 C1 C6 C5 179.9(7) . . . . ?
C4 C5 C6 C1 0.5(15) . . . . ?
C7 N1 C8 C9 172.9(7) . . . . ?
C8 N1 C7 C2 -85.6(9) . . . . ?
C3 C2 C7 N1 116.0(8) . . . . ?
C1 C2 C7 N1 -67.0(10) . . . . ?
C12 C13 C9 C10 -0.4(12) . . . . ?
C12 C13 C9 C8 175.0(8) . . . . ?
N1 C8 C9 C13 141.3(8) . . . . ?
N1 C8 C9 C10 -43.6(13) . . . . ?
C11 N2 C12 C13 3.1(14) . . . . ?
B1 N2 C12 C13 -178.1(9) . . . . ?
C9 C13 C12 N2 -1.9(13) . . . . ?
C12 N2 C11 C10 -2.2(16) . . . . ?
B1 N2 C11 C10 179.0(11) . . . . ?
N2 C11 C10 C9 0.1(17) . . . . ?
C13 C9 C10 C11 1.2(14) . . . . ?
C8 C9 C10 C11 -174.1(10) . . . . ?
C19 C14 C15 C16 -0.3(13) . . . . ?
Sn1 C14 C15 C16 175.8(6) . . . . ?
C14 C15 C16 C17 -0.4(13) . . . . ?
C15 C16 C17 C18 -0.1(13) . . . . ?
C15 C14 C19 C18 1.5(13) . . . . ?
Sn1 C14 C19 C18 -174.5(7) . . . . ?
C16 C17 C18 C19 1.4(13) . . . . ?
C14 C19 C18 C17 -2.1(14) . . . . ?
C25 C20 C21 C22 -0.4(11) . . . . ?
Sn1 C20 C21 C22 176.2(6) . . . . ?
C20 C21 C22 C23 1.2(12) . . . . ?
C21 C22 C23 C24 -0.8(14) . . . . ?
C22 C23 C24 C25 -0.4(14) . . . . ?
C28 C29 C30 C31 0.9(16) . . . . ?
C29 C30 C31 C26 0.0(14) . . . . ?
C30 C29 C28 C27 -0.8(15) . . . . ?
C29 C28 C27 C26 -0.2(13) . . . . ?
C28 C27 C26 C31 1.1(12) . . . . ?
C28 C27 C26 Sn1 177.8(6) . . . . ?
C30 C31 C26 C27 -1.0(12) . . . . ?
C30 C31 C26 Sn1 -177.7(7) . . . . ?
C23 C24 C25 C20 1.4(14) . . . . ?
C21 C20 C25 C24 -0.9(12) . . . . ?
Sn1 C20 C25 C24 -177.7(7) . . . . ?
